data_4315718
loop_
_publ_author_name
'Woo Ram Lee'
'Dae Won Ryu'
'Jin Wuk Lee'
'Jung Hee Yoon'
'Eui Kwan Koh'
'Chang Seop Hong'

_publ_section_title
;
 Microporous Lanthanide-Organic Frameworks with Open Metal Sites:
 Unexpected Sorption Propensity and Multifunctional Properties
;
_journal_name_full 'Inorganic Chemistry'
_journal_page_first 4723
_journal_page_last 4725
_journal_paper_doi 10.1021/ic902182x
_journal_volume 49
_journal_year 2010
_chemical_formula_sum 'C24 H19 N O8 P Sm'
_chemical_formula_weight 630.72
_chemical_name_systematic
;
 ?
;
_space_group_IT_number 2
_symmetry_cell_setting triclinic
_symmetry_space_group_name_Hall '-P 1'
_symmetry_space_group_name_H-M 'P -1'
_atom_sites_solution_hydrogens geom
_atom_sites_solution_primary direct
_atom_sites_solution_secondary difmap
_audit_creation_method SHELXL-97
_cell_angle_alpha 73.2670(10)
_cell_angle_beta 71.8240(10)
_cell_angle_gamma 66.7990(10)
_cell_formula_units_Z 2
_cell_length_a 10.7459(5)
_cell_length_b 11.8655(5)
_cell_length_c 14.6752(6)
_cell_measurement_reflns_used 5264
_cell_measurement_temperature 130(2)
_cell_measurement_theta_max 28.033
_cell_measurement_theta_min 2.1815
_cell_volume 1604.59(12)
_computing_cell_refinement 'Bruker SMART APEXII'
_computing_data_collection 'Bruker SMART APEXII'
_computing_data_reduction 'Bruker SAINT'
_computing_molecular_graphics WingX
_computing_publication_material WingX
_computing_structure_refinement 'SHELXL-97 (Sheldrick, 1997)'
_computing_structure_solution SHELXTL
_diffrn_ambient_temperature 130(2)
_diffrn_measured_fraction_theta_full 0.954
_diffrn_measured_fraction_theta_max 0.954
_diffrn_measurement_device_type 'CCD area detector'
_diffrn_measurement_method 'omega scans'
_diffrn_radiation_monochromator graphite
_diffrn_radiation_source 'fine-focus sealed tube'
_diffrn_radiation_type MoK\a
_diffrn_radiation_wavelength 0.71073
_diffrn_reflns_av_R_equivalents 0.0387
_diffrn_reflns_av_sigmaI/netI 0.0436
_diffrn_reflns_limit_h_max 14
_diffrn_reflns_limit_h_min -14
_diffrn_reflns_limit_k_max 15
_diffrn_reflns_limit_k_min -15
_diffrn_reflns_limit_l_max 19
_diffrn_reflns_limit_l_min -19
_diffrn_reflns_number 25778
_diffrn_reflns_theta_full 28.27
_diffrn_reflns_theta_max 28.27
_diffrn_reflns_theta_min 1.49
_exptl_absorpt_coefficient_mu 1.917
_exptl_absorpt_correction_T_max 0.7465
_exptl_absorpt_correction_T_min 0.6594
_exptl_absorpt_correction_type multi-scan
_exptl_absorpt_process_details sadabs
_exptl_crystal_density_diffrn 1.305
_exptl_crystal_density_method 'not measured'
_exptl_crystal_F_000 622
_exptl_crystal_size_max 0.24
_exptl_crystal_size_mid 0.17
_exptl_crystal_size_min 0.16
_platon_squeeze_details
;
;
_refine_diff_density_max 1.158
_refine_diff_density_min -0.825
_refine_diff_density_rms 0.128
_refine_ls_extinction_method none
_refine_ls_goodness_of_fit_ref 1.003
_refine_ls_hydrogen_treatment constr
_refine_ls_matrix_type full
_refine_ls_number_parameters 318
_refine_ls_number_reflns 7611
_refine_ls_number_restraints 0
_refine_ls_restrained_S_all 1.003
_refine_ls_R_factor_all 0.0389
_refine_ls_R_factor_gt 0.0322
_refine_ls_shift/su_max 0.002
_refine_ls_shift/su_mean 0.000
_refine_ls_structure_factor_coef Fsqd
_refine_ls_weighting_details 'calc w=1/[\s^2^(Fo^2^)+(0.0496P)^2^+0.0000P] where P=(Fo^2^+2Fc^2^)/3'
_refine_ls_weighting_scheme calc
_refine_ls_wR_factor_gt 0.0775
_refine_ls_wR_factor_ref 0.0799
_reflns_number_gt 6610
_reflns_number_total 7611
_reflns_threshold_expression >2sigma(I)
_cod_data_source_file ic902182x_si_002.cif
_cod_data_source_block squeezed
_cod_database_code 4315718

loop_
_symmetry_equiv_pos_as_xyz
'x, y, z'
'-x, -y, -z'

loop_
_atom_site_label
_atom_site_type_symbol
_atom_site_fract_x
_atom_site_fract_y
_atom_site_fract_z
_atom_site_U_iso_or_equiv
_atom_site_adp_type
_atom_site_occupancy
_atom_site_symmetry_multiplicity
_atom_site_calc_flag
_atom_site_refinement_flags
_atom_site_disorder_assembly
_atom_site_disorder_group
Sm1 Sm -0.012981(15) 0.550314(14) 0.627910(11) 0.01754(6) Uani 1 1 d . . .
P1 P 0.14337(8) 0.71804(7) 0.72571(6) 0.01936(16) Uani 1 1 d . . .
O2 O 0.0506(2) 0.4229(2) 0.78420(16) 0.0262(5) Uani 1 1 d . . .
O6 O 0.2362(2) 0.4363(2) 0.59211(16) 0.0251(5) Uani 1 1 d . . .
O4 O 0.0694(2) 0.6802(2) 0.48127(15) 0.0244(5) Uani 1 1 d . . .
O3 O -0.1706(2) 0.5415(2) 0.79797(16) 0.0300(5) Uani 1 1 d . . .
O5 O 0.0367(3) 0.6504(2) 0.34696(16) 0.0281(5) Uani 1 1 d . . .
C10 C 0.1305(3) 0.6659(3) 0.8545(2) 0.0216(6) Uani 1 1 d . . .
C3 C 0.4870(3) 0.6399(3) 0.5097(2) 0.0225(6) Uani 1 1 d . . .
H3 H 0.5062 0.6343 0.4431 0.027 Uiso 1 1 calc R . .
C7 C 0.0782(3) 0.8863(3) 0.7014(2) 0.0211(6) Uani 1 1 d . . .
C1 C 0.3238(3) 0.6761(3) 0.6620(2) 0.0203(6) Uani 1 1 d . . .
C8 C -0.0121(4) 0.9451(3) 0.6390(2) 0.0267(7) Uani 1 1 d . . .
H8 H -0.0461 0.8973 0.6169 0.032 Uiso 1 1 calc R . .
C2 C 0.3521(3) 0.6663(3) 0.5643(2) 0.0224(6) Uani 1 1 d . . .
H2 H 0.2788 0.6778 0.5357 0.027 Uiso 1 1 calc R . .
C4 C 0.5952(3) 0.6214(3) 0.5513(2) 0.0209(6) Uani 1 1 d . . .
C11 C 0.0285(4) 0.7390(3) 0.9182(2) 0.0344(8) Uani 1 1 d . . .
H11 H -0.0278 0.8201 0.8932 0.041 Uiso 1 1 calc R . .
C5 C 0.5678(3) 0.6303(3) 0.6483(2) 0.0286(7) Uani 1 1 d . . .
H5 H 0.6416 0.6169 0.6770 0.034 Uiso 1 1 calc R . .
C6 C 0.4305(3) 0.6591(3) 0.7039(2) 0.0295(7) Uani 1 1 d . . .
H6 H 0.4108 0.6668 0.7700 0.035 Uiso 1 1 calc R . .
C9 C 0.1255(4) 0.9574(3) 0.7358(3) 0.0308(8) Uani 1 1 d . . .
H9 H 0.1875 0.9173 0.7785 0.037 Uiso 1 1 calc R . .
C18 C -0.0917(3) 0.4206(3) 0.9450(2) 0.0242(7) Uani 1 1 d . . .
C20 C -0.0698(4) 0.4649(3) 0.8359(2) 0.0261(7) Uani 1 1 d . . .
C17 C -0.1931(4) 0.4966(3) 1.0083(2) 0.0312(8) Uani 1 1 d . . .
H17 H -0.2501 0.5773 0.9833 0.037 Uiso 1 1 calc R . .
C19 C -0.0076(4) 0.3046(3) 0.9818(2) 0.0352(8) Uani 1 1 d . . .
H19 H 0.0646 0.2546 0.9386 0.042 Uiso 1 1 calc R . .
O7 O 0.1599(2) 0.4243(2) 0.47326(17) 0.0259(5) Uani 1 1 d . . .
C14 C 0.0051(3) 0.8554(3) 0.3584(2) 0.0228(6) Uani 1 1 d . . .
C13 C 0.0528(4) 0.9264(3) 0.3911(2) 0.0266(7) Uani 1 1 d . . .
H13 H 0.1138 0.8866 0.4346 0.032 Uiso 1 1 calc R . .
C15 C -0.0815(4) 0.9138(3) 0.2927(3) 0.0307(8) Uani 1 1 d . . .
H15 H -0.1104 0.8652 0.2675 0.037 Uiso 1 1 calc R . .
C16 C 0.0408(3) 0.7173(3) 0.3978(2) 0.0223(6) Uani 1 1 d . . .
C21 C 0.2583(3) 0.4135(3) 0.5088(2) 0.0210(6) Uani 1 1 d . . .
O1 O 0.0649(2) 0.6699(2) 0.68724(15) 0.0229(5) Uani 1 1 d . . .
C12 C 0.2098(4) 0.5470(3) 0.8919(2) 0.0321(8) Uani 1 1 d . . .
H12 H 0.2768 0.4945 0.8484 0.038 Uiso 1 1 calc R . .
O1S O -0.1960(3) 0.7579(2) 0.6299(2) 0.0374(6) Uani 1 1 d . . .
C1S C -0.2907(6) 0.8241(5) 0.6724(5) 0.089(2) Uani 1 1 d . . .
H1S H -0.3176 0.7971 0.7409 0.107 Uiso 1 1 calc R . .
N1S N -0.3692(6) 0.9412(5) 0.6314(5) 0.114(2) Uani 1 1 d . . .
C2S C -0.3319(8) 0.9889(8) 0.5294(6) 0.130(3) Uani 1 1 d . . .
H2S1 H -0.2823 1.0469 0.5192 0.194 Uiso 1 1 calc R . .
H2S2 H -0.4161 1.0329 0.5037 0.194 Uiso 1 1 calc R . .
H2S3 H -0.2717 0.9197 0.4952 0.194 Uiso 1 1 calc R . .
C3S C -0.4935(13) 1.0188(12) 0.6858(11) 0.264(9) Uani 1 1 d . . .
H3S1 H -0.5741 1.0246 0.6646 0.397 Uiso 1 1 calc R . .
H3S2 H -0.4880 1.1024 0.6744 0.397 Uiso 1 1 calc R . .
H3S3 H -0.5033 0.9824 0.7556 0.397 Uiso 1 1 calc R . .

loop_
_atom_site_aniso_label
_atom_site_aniso_U_11
_atom_site_aniso_U_22
_atom_site_aniso_U_33
_atom_site_aniso_U_23
_atom_site_aniso_U_13
_atom_site_aniso_U_12
Sm1 0.02090(9) 0.01530(9) 0.01473(8) -0.00471(6) -0.00027(6) -0.00589(6)
P1 0.0233(4) 0.0179(4) 0.0159(4) -0.0056(3) -0.0001(3) -0.0074(3)
O2 0.0293(12) 0.0283(12) 0.0192(11) -0.0054(9) -0.0003(9) -0.0112(10)
O6 0.0235(11) 0.0273(12) 0.0205(11) -0.0075(9) 0.0011(9) -0.0067(9)
O4 0.0337(12) 0.0215(11) 0.0191(11) -0.0008(9) -0.0061(9) -0.0123(9)
O3 0.0306(12) 0.0345(14) 0.0211(12) -0.0056(10) -0.0036(10) -0.0084(10)
O5 0.0446(14) 0.0196(12) 0.0214(11) -0.0020(9) -0.0069(10) -0.0138(10)
C10 0.0258(15) 0.0228(16) 0.0157(14) -0.0044(12) -0.0015(12) -0.0094(13)
C3 0.0265(16) 0.0212(16) 0.0175(15) -0.0079(12) -0.0003(12) -0.0061(12)
C7 0.0245(15) 0.0205(15) 0.0174(15) -0.0070(12) 0.0015(12) -0.0090(12)
C1 0.0236(15) 0.0182(15) 0.0151(14) -0.0030(12) -0.0003(12) -0.0061(12)
C8 0.0363(18) 0.0235(17) 0.0253(17) -0.0058(14) -0.0070(14) -0.0141(14)
C2 0.0237(15) 0.0215(16) 0.0207(15) -0.0054(12) -0.0037(12) -0.0063(12)
C4 0.0236(15) 0.0171(15) 0.0207(15) -0.0033(12) -0.0022(12) -0.0077(12)
C11 0.043(2) 0.0257(18) 0.0212(17) -0.0044(14) -0.0037(15) -0.0007(15)
C5 0.0294(17) 0.039(2) 0.0214(16) -0.0080(14) -0.0028(13) -0.0163(15)
C6 0.0297(17) 0.043(2) 0.0174(16) -0.0117(15) -0.0005(13) -0.0136(15)
C9 0.040(2) 0.0237(17) 0.0332(19) -0.0029(15) -0.0202(16) -0.0081(15)
C18 0.0291(17) 0.0264(17) 0.0191(16) -0.0069(13) 0.0002(13) -0.0137(14)
C20 0.0354(18) 0.0244(17) 0.0227(16) -0.0077(13) -0.0018(14) -0.0156(14)
C17 0.0352(19) 0.0247(17) 0.0239(17) -0.0034(14) -0.0021(14) -0.0043(14)
C19 0.044(2) 0.0298(19) 0.0209(17) -0.0091(15) 0.0020(15) -0.0049(16)
O7 0.0236(11) 0.0228(12) 0.0311(13) -0.0053(10) -0.0078(10) -0.0059(9)
C14 0.0312(16) 0.0198(15) 0.0176(15) -0.0052(12) -0.0024(13) -0.0098(13)
C13 0.0370(18) 0.0230(16) 0.0237(16) -0.0026(13) -0.0133(14) -0.0105(14)
C15 0.047(2) 0.0215(17) 0.0328(19) -0.0047(14) -0.0182(16) -0.0145(15)
C16 0.0235(15) 0.0213(16) 0.0202(15) -0.0059(12) 0.0028(12) -0.0100(12)
C21 0.0242(15) 0.0153(14) 0.0216(15) -0.0011(12) -0.0036(12) -0.0075(12)
O1 0.0271(11) 0.0221(11) 0.0213(11) -0.0087(9) -0.0013(9) -0.0101(9)
C12 0.0326(18) 0.0303(19) 0.0241(17) -0.0110(15) 0.0028(14) -0.0041(15)
O1S 0.0292(13) 0.0266(13) 0.0523(17) -0.0123(12) -0.0096(12) -0.0013(11)
C1S 0.081(4) 0.046(3) 0.102(5) -0.020(3) 0.030(4) -0.017(3)
N1S 0.071(3) 0.054(3) 0.146(6) -0.006(3) 0.026(4) 0.003(3)
C2S 0.080(5) 0.107(6) 0.142(8) 0.027(6) -0.009(5) -0.018(4)
C3S 0.221(15) 0.150(11) 0.259(16) -0.080(10) 0.057(11) 0.050(10)

loop_
_atom_type_symbol
_atom_type_description
_atom_type_scat_dispersion_real
_atom_type_scat_dispersion_imag
_atom_type_scat_source
C C 0.0033 0.0016 'International Tables Vol C Tables 4.2.6.8 and 6.1.1.4'
H H 0.0000 0.0000 'International Tables Vol C Tables 4.2.6.8 and 6.1.1.4'
N N 0.0061 0.0033 'International Tables Vol C Tables 4.2.6.8 and 6.1.1.4'
O O 0.0106 0.0060 'International Tables Vol C Tables 4.2.6.8 and 6.1.1.4'
P P 0.1023 0.0942 'International Tables Vol C Tables 4.2.6.8 and 6.1.1.4'
Sm Sm -0.1638 3.4418 'International Tables Vol C Tables 4.2.6.8 and 6.1.1.4'

loop_
_geom_angle_atom_site_label_1
_geom_angle_atom_site_label_2
_geom_angle_atom_site_label_3
_geom_angle
_geom_angle_site_symmetry_1
_geom_angle_site_symmetry_3
_geom_angle_publ_flag
O1 Sm1 O7 140.51(8) . 2_566 ?
O1 Sm1 O4 77.33(7) . . ?
O7 Sm1 O4 77.72(7) 2_566 . ?
O1 Sm1 O5 144.41(8) . 2_566 ?
O7 Sm1 O5 73.95(8) 2_566 2_566 ?
O4 Sm1 O5 130.65(7) . 2_566 ?
O1 Sm1 O6 80.50(7) . . ?
O7 Sm1 O6 122.92(7) 2_566 . ?
O4 Sm1 O6 77.85(8) . . ?
O5 Sm1 O6 84.76(8) 2_566 . ?
O1 Sm1 O1S 73.19(8) . . ?
O7 Sm1 O1S 71.27(8) 2_566 . ?
O4 Sm1 O1S 75.66(8) . . ?
O5 Sm1 O1S 128.95(8) 2_566 . ?
O6 Sm1 O1S 145.98(8) . . ?
O1 Sm1 O2 73.66(7) . . ?
O7 Sm1 O2 140.08(8) 2_566 . ?
O4 Sm1 O2 141.06(7) . . ?
O5 Sm1 O2 71.02(7) 2_566 . ?
O6 Sm1 O2 72.25(7) . . ?
O1S Sm1 O2 118.68(8) . . ?
O1 Sm1 O3 82.25(7) . . ?
O7 Sm1 O3 103.26(8) 2_566 . ?
O4 Sm1 O3 146.64(8) . . ?
O5 Sm1 O3 79.77(8) 2_566 . ?
O6 Sm1 O3 124.44(7) . . ?
O1S Sm1 O3 73.31(8) . . ?
O2 Sm1 O3 52.23(7) . . ?
O1 Sm1 O7 120.53(7) . . ?
O7 Sm1 O7 74.07(8) 2_566 . ?
O4 Sm1 O7 64.89(7) . . ?
O5 Sm1 O7 68.87(7) 2_566 . ?
O6 Sm1 O7 48.86(7) . . ?
O1S Sm1 O7 131.76(8) . . ?
O2 Sm1 O7 109.47(7) . . ?
O3 Sm1 O7 148.11(7) . . ?
O1 Sm1 C20 75.85(8) . . ?
O7 Sm1 C20 124.30(9) 2_566 . ?
O4 Sm1 C20 153.17(8) . . ?
O5 Sm1 C20 74.44(8) 2_566 . ?
O6 Sm1 C20 98.17(9) . . ?
O1S Sm1 C20 95.93(9) . . ?
O2 Sm1 C20 25.98(9) . . ?
O3 Sm1 C20 26.27(8) . . ?
O7 Sm1 C20 131.53(8) . . ?
O1 Sm1 C21 98.78(8) . . ?
O7 Sm1 C21 98.83(8) 2_566 . ?
O4 Sm1 C21 66.70(8) . . ?
O5 Sm1 C21 78.72(8) 2_566 . ?
O6 Sm1 C21 24.24(8) . . ?
O1S Sm1 C21 142.35(9) . . ?
O2 Sm1 C21 92.59(8) . . ?
O3 Sm1 C21 143.35(8) . . ?
O7 Sm1 C21 24.99(7) . . ?
C20 Sm1 C21 118.18(9) . . ?
O1 P1 C10 113.03(14) . . ?
O1 P1 C7 109.67(14) . . ?
C10 P1 C7 108.05(14) . . ?
O1 P1 C1 110.81(13) . . ?
C10 P1 C1 109.75(14) . . ?
C7 P1 C1 105.19(14) . . ?
C20 O2 Sm1 94.5(2) . . ?
C21 O6 Sm1 102.99(18) . . ?
C16 O4 Sm1 132.6(2) . . ?
C20 O3 Sm1 91.62(19) . . ?
C16 O5 Sm1 137.5(2) . 2_566 ?
C12 C10 C11 119.0(3) . . ?
C12 C10 P1 121.0(2) . . ?
C11 C10 P1 119.6(3) . . ?
C2 C3 C4 120.6(3) . . ?
C8 C7 C9 119.9(3) . . ?
C8 C7 P1 117.5(2) . . ?
C9 C7 P1 122.3(2) . . ?
C6 C1 C2 120.3(3) . . ?
C6 C1 P1 123.3(2) . . ?
C2 C1 P1 116.3(2) . . ?
C7 C8 C13 119.9(3) . 2_576 ?
C3 C2 C1 119.5(3) . . ?
C5 C4 C3 120.0(3) . . ?
C5 C4 C21 120.8(3) . 2_666 ?
C3 C4 C21 119.2(3) . 2_666 ?
C10 C11 C19 120.7(3) . 2_567 ?
C4 C5 C6 119.8(3) . . ?
C1 C6 C5 119.7(3) . . ?
C15 C9 C7 119.8(3) 2_576 . ?
C19 C18 C17 120.1(3) . . ?
C19 C18 C20 119.1(3) . . ?
C17 C18 C20 120.8(3) . . ?
O2 C20 O3 121.6(3) . . ?
O2 C20 C18 118.0(3) . . ?
O3 C20 C18 120.4(3) . . ?
O2 C20 Sm1 59.55(17) . . ?
O3 C20 Sm1 62.11(17) . . ?
C18 C20 Sm1 176.7(2) . . ?
C12 C17 C18 119.2(3) 2_567 . ?
C18 C19 C11 119.9(3) . 2_567 ?
C21 O7 Sm1 166.8(2) . 2_566 ?
C21 O7 Sm1 84.70(18) . . ?
Sm1 O7 Sm1 105.93(8) 2_566 . ?
C13 C14 C15 119.6(3) . . ?
C13 C14 C16 120.1(3) . . ?
C15 C14 C16 120.2(3) . . ?
C8 C13 C14 120.6(3) 2_576 . ?
C9 C15 C14 120.1(3) 2_576 . ?
O5 C16 O4 126.2(3) . . ?
O5 C16 C14 117.9(3) . . ?
O4 C16 C14 115.9(3) . . ?
O6 C21 O7 121.6(3) . . ?
O6 C21 C4 118.7(3) . 2_666 ?
O7 C21 C4 119.6(3) . 2_666 ?
O6 C21 Sm1 52.77(15) . . ?
O7 C21 Sm1 70.31(16) . . ?
C4 C21 Sm1 162.6(2) 2_666 . ?
P1 O1 Sm1 166.44(14) . . ?
C17 C12 C10 121.1(3) 2_567 . ?
C1S O1S Sm1 148.9(4) . . ?
O1S C1S N1S 124.6(6) . . ?
C1S N1S C2S 120.5(6) . . ?
C1S N1S C3S 123.2(8) . . ?
C2S N1S C3S 116.2(8) . . ?

loop_
_geom_bond_atom_site_label_1
_geom_bond_atom_site_label_2
_geom_bond_distance
_geom_bond_site_symmetry_2
_geom_bond_publ_flag
Sm1 O1 2.361(2) . ?
Sm1 O7 2.370(2) 2_566 ?
Sm1 O4 2.402(2) . ?
Sm1 O5 2.406(2) 2_566 ?
Sm1 O6 2.440(2) . ?
Sm1 O1S 2.475(2) . ?
Sm1 O2 2.486(2) . ?
Sm1 O3 2.542(2) . ?
Sm1 O7 2.823(2) . ?
Sm1 C20 2.875(3) . ?
Sm1 C21 2.986(3) . ?
P1 O1 1.489(2) . ?
P1 C10 1.790(3) . ?
P1 C7 1.802(3) . ?
P1 C1 1.805(3) . ?
O2 C20 1.263(4) . ?
O6 C21 1.258(4) . ?
O4 C16 1.268(4) . ?
O3 C20 1.273(4) . ?
O5 C16 1.256(4) . ?
O5 Sm1 2.406(2) 2_566 ?
C10 C12 1.384(5) . ?
C10 C11 1.381(4) . ?
C3 C2 1.380(4) . ?
C3 C4 1.392(4) . ?
C7 C8 1.386(4) . ?
C7 C9 1.402(4) . ?
C1 C6 1.385(4) . ?
C1 C2 1.400(4) . ?
C8 C13 1.385(5) 2_576 ?
C4 C5 1.386(4) . ?
C4 C21 1.503(4) 2_666 ?
C11 C19 1.386(5) 2_567 ?
C5 C6 1.405(5) . ?
C9 C15 1.387(5) 2_576 ?
C18 C19 1.378(5) . ?
C18 C17 1.393(4) . ?
C18 C20 1.507(4) . ?
C17 C12 1.385(5) 2_567 ?
C19 C11 1.386(5) 2_567 ?
O7 C21 1.267(4) . ?
O7 Sm1 2.370(2) 2_566 ?
C14 C13 1.389(4) . ?
C14 C15 1.394(5) . ?
C14 C16 1.505(4) . ?
C13 C8 1.385(5) 2_576 ?
C15 C9 1.387(5) 2_576 ?
C21 C4 1.503(4) 2_666 ?
C12 C17 1.385(5) 2_567 ?
O1S C1S 1.139(6) . ?
C1S N1S 1.384(8) . ?
N1S C2S 1.428(9) . ?
N1S C3S 1.435(10) . ?

loop_
_platon_squeeze_void_nr
_platon_squeeze_void_average_x
_platon_squeeze_void_average_y
_platon_squeeze_void_average_z
_platon_squeeze_void_volume
_platon_squeeze_void_count_electrons
1 -0.028 0.008 0.000 541.6 16.2
